data_7719510
loop_
_publ_author_name
'Li, Zhongshu'
'Borger, Jaap E.'
'Gianetti, Thomas L.'
'M&#xfc;ller, Fabian'
'Pribanic, Bruno'
'Coburger, Peter'
'Gr&#xfc;tzmacher, Hansj&#xf6;rg'

_publ_section_title
;
 Sodium phosphaethynolate as P-source for the synthesis of molecular
 rhodium phosphides: an exploratory study.
;
_journal_issue 45
_journal_name_full 'Dalton transactions (Cambridge, England : 2003)'
_journal_page_first 16718
_journal_page_last 16726
_journal_paper_doi 10.1039/d5dt02274f
_journal_volume 54
_journal_year 2025
_chemical_formula_moiety 'C83 H66 N4 Na O3 P5 Rh2, 2(C2 H3 N)'
_chemical_formula_sum 'C87 H72 N6 Na O3 P5 Rh2'
_chemical_formula_weight 1633.16
_space_group_crystal_system monoclinic
_space_group_IT_number 14
_space_group_name_Hall '-P 2yn'
_space_group_name_H-M_alt 'P 1 21/n 1'
_atom_sites_solution_hydrogens geom
_atom_sites_solution_primary dual
_audit_creation_date 2018-02-02
_audit_creation_method
;
Olex2 1.2
(compiled 2016.11.07 svn.r3352 for OlexSys, GUI svn.r5261)
;
_audit_update_record
;
2018-03-02 deposited with the CCDC.	2025-09-24 downloaded from the CCDC.
;
_cell_angle_alpha 90
_cell_angle_beta 90.3370(10)
_cell_angle_gamma 90
_cell_formula_units_Z 4
_cell_length_a 15.2977(4)
_cell_length_b 18.7962(5)
_cell_length_c 26.1377(8)
_cell_measurement_reflns_used 9678
_cell_measurement_temperature 100
_cell_measurement_theta_max 74.493
_cell_measurement_theta_min 2.896
_cell_volume 7515.5(4)
_computing_cell_refinement 'Bruker SAINT'
_computing_data_collection 'Bruker APEX2'
_computing_data_reduction 'Bruker SAINT'
_computing_molecular_graphics 'Olex2 (Dolomanov et al., 2009)'
_computing_publication_material 'Olex2 (Dolomanov et al., 2009)'
_computing_structure_refinement 'XL (Sheldrick, 2008)'
_computing_structure_solution 'XS (Sheldrick, 2008)'
_diffrn_ambient_temperature 100.02
_diffrn_detector 'Bruker Photon 100 area detector'
_diffrn_detector_area_resol_mean 10.24
_diffrn_detector_type 'CMOS area detector'
_diffrn_measured_fraction_theta_full 1.000
_diffrn_measured_fraction_theta_max 0.999
_diffrn_measurement_device 'kappa-stage diffractometer'
_diffrn_measurement_device_type 'Bruker D8 Venture'
_diffrn_measurement_method '\w and \f scans'
_diffrn_radiation_monochromator 'double mirror optics'
_diffrn_radiation_probe x-ray
_diffrn_radiation_type CuK\a
_diffrn_radiation_wavelength 1.54178
_diffrn_reflns_av_R_equivalents 0.0482
_diffrn_reflns_av_unetI/netI 0.0153
_diffrn_reflns_Laue_measured_fraction_full 1.000
_diffrn_reflns_Laue_measured_fraction_max 0.999
_diffrn_reflns_limit_h_max 19
_diffrn_reflns_limit_h_min -19
_diffrn_reflns_limit_k_max 23
_diffrn_reflns_limit_k_min -23
_diffrn_reflns_limit_l_max 32
_diffrn_reflns_limit_l_min -32
_diffrn_reflns_number 320262
_diffrn_reflns_point_group_measured_fraction_full 1.000
_diffrn_reflns_point_group_measured_fraction_max 0.999
_diffrn_reflns_theta_full 67.679
_diffrn_reflns_theta_max 74.698
_diffrn_reflns_theta_min 2.896
_diffrn_source 'microfocus sealed X-ray tube'
_diffrn_source_type 'Incoatec I\ms'
_diffrn_standards_number 0
_exptl_absorpt_coefficient_mu 5.054
_exptl_absorpt_correction_T_max 0.5871
_exptl_absorpt_correction_T_min 0.4371
_exptl_absorpt_correction_type multi-scan
_exptl_absorpt_process_details
;
SADABS-2012/1 (Bruker,2012) was used for absorption correction.
wR2(int) was 0.1140 before and 0.0690 after correction.
The Ratio of minimum to maximum transmission is 0.7445.
The \l/2 correction factor is 0.0015.
;
_exptl_crystal_colour 'clear light orange'
_exptl_crystal_colour_lustre clear
_exptl_crystal_colour_modifier light
_exptl_crystal_colour_primary orange
_exptl_crystal_density_diffrn 1.443
_exptl_crystal_description block
_exptl_crystal_F_000 3344
_exptl_crystal_size_max 0.2
_exptl_crystal_size_mid 0.1
_exptl_crystal_size_min 0.1
_refine_diff_density_max 1.863
_refine_diff_density_min -0.727
_refine_diff_density_rms 0.092
_refine_ls_extinction_method none
_refine_ls_goodness_of_fit_ref 1.098
_refine_ls_hydrogen_treatment constr
_refine_ls_matrix_type full
_refine_ls_number_parameters 943
_refine_ls_number_reflns 15390
_refine_ls_number_restraints 0
_refine_ls_restrained_S_all 1.098
_refine_ls_R_factor_all 0.0405
_refine_ls_R_factor_gt 0.0365
_refine_ls_shift/su_max 0.003
_refine_ls_shift/su_mean 0.000
_refine_ls_structure_factor_coef Fsqd
_refine_ls_weighting_details 'w=1/[\s^2^(Fo^2^)+(0.0444P)^2^+16.2751P] where P=(Fo^2^+2Fc^2^)/3'
_refine_ls_weighting_scheme calc
_refine_ls_wR_factor_gt 0.0901
_refine_ls_wR_factor_ref 0.0944
_reflns_Friedel_coverage 0.000
_reflns_number_gt 14304
_reflns_number_total 15390
_reflns_threshold_expression 'I > 2\s(I)'
_cod_data_source_file d5dt02274f2.cif
_cod_data_source_block cu_jb211_0m
_cod_depositor_comments 'Adding full bibliography for 7719506--7719510.cif.'
_cod_database_code 7719510
_shelx_space_group_comment
;
The symmetry employed for this shelxl refinement is uniquely defined
by the following loop, which should always be used as a source of
symmetry information in preference to the above space-group names.
They are only intended as comments.
;
_olex2_refinement_description
;
1. Fixed Uiso
 At 1.2 times of:
  All C(H) groups
 At 1.5 times of:
  All C(H,H,H) groups
2.a Ternary CH refined with riding coordinates:
 C59(H59), C58(H58), C55(H55), C23(H23), C7(H7), C8(H8), C43(H43), C22(H22),
 C44(H44), C40(H40), C19(H19), C4(H4)
2.b Aromatic/amide H refined with riding coordinates:
 C62(H62), C65(H65), C11(H11), C33(H33), C14(H14), C30(H30), C15(H15),
 C29(H29), C54(H54), C12(H12), C18(H18), C27(H27), C50(H50), C51(H51), C66(H66),
  C32(H32), C69(H69), C39(H39), C16(H16), C35(H35), C64(H64), C26(H26),
 C13(H13), C68(H68), C17(H17), C28(H28), C47(H47), C67(H67), C63(H63), C31(H31),
  C53(H53), C52(H52), C38(H38), C49(H49), C71(H71), C36(H36), C48(H48),
 C73(H73), C37(H37), C72(H72), C75(H75), C74(H74)
2.c Idealised Me refined as rotating group:
 C77(H77A,H77B,H77C), C79(H79A,H79B,H79C), C83(H83A,H83B,H83C), C81(H81A,H81B,
 H81C), C85(H85A,H85B,H85C), C87(H87A,H87B,H87C)
;
_shelx_shelxl_version_number 2014/7
_olex2_submission_special_instructions 'No special instructions were received'

loop_
_space_group_symop_operation_xyz
'x, y, z'
'-x+1/2, y+1/2, -z+1/2'
'-x, -y, -z'
'x-1/2, -y-1/2, z-1/2'

loop_
_atom_site_label
_atom_site_type_symbol
_atom_site_fract_x
_atom_site_fract_y
_atom_site_fract_z
_atom_site_U_iso_or_equiv
_atom_site_adp_type
_atom_site_occupancy
_atom_site_site_symmetry_order
_atom_site_calc_flag
_atom_site_refinement_flags_posn
_atom_site_refinement_flags_adp
_atom_site_refinement_flags_occupancy
_atom_site_disorder_assembly
_atom_site_disorder_group
Rh2 Rh 0.27042(2) 0.29000(2) 0.67919(2) 0.01155(5) Uani 1 1 d . . . . .
Rh1 Rh 0.27364(2) 0.19006(2) 0.55284(2) 0.01177(5) Uani 1 1 d . . . . .
P2 P 0.34391(4) 0.19883(3) 0.63330(2) 0.01181(12) Uani 1 1 d . . . . .
P4 P 0.20204(4) 0.19588(3) 0.47628(2) 0.01334(12) Uani 1 1 d . . . . .
P5 P 0.19276(4) 0.37554(3) 0.72092(2) 0.01416(12) Uani 1 1 d . . . . .
P1 P 0.17322(4) 0.26337(4) 0.60697(2) 0.01763(13) Uani 1 1 d . . . . .
P3 P 0.48180(5) 0.10883(4) 0.66411(3) 0.02538(15) Uani 1 1 d . . . . .
Na1 Na 0.63389(8) 0.30662(7) 0.58962(5) 0.0291(3) Uani 1 1 d . . . . .
O3 O 0.52065(12) 0.23874(11) 0.61917(8) 0.0232(4) Uani 1 1 d . . . . .
O2 O 0.31032(13) 0.06780(10) 0.68164(7) 0.0240(4) Uani 1 1 d . . . . .
O1 O 0.21871(15) 0.37722(11) 0.54151(8) 0.0291(5) Uani 1 1 d . . . . .
C59 C 0.35079(16) 0.37842(13) 0.64693(10) 0.0151(5) Uani 1 1 d . . . . .
H59 H 0.3793 0.3642 0.6141 0.018 Uiso 1 1 calc R . . . .
C56 C 0.35187(17) 0.43118(13) 0.76253(10) 0.0162(5) Uani 1 1 d . . . . .
C58 C 0.39383(16) 0.34801(13) 0.68992(10) 0.0159(5) Uani 1 1 d . . . . .
H58 H 0.4451 0.3186 0.6793 0.019 Uiso 1 1 calc R . . . .
C57 C 0.41009(17) 0.38327(14) 0.73927(10) 0.0171(5) Uani 1 1 d . . . . .
C2 C 0.36431(18) 0.11081(14) 0.66607(10) 0.0181(5) Uani 1 1 d . . . . .
C55 C 0.26634(17) 0.45132(14) 0.73731(10) 0.0166(5) Uani 1 1 d . . . . .
H55 H 0.2343 0.4844 0.7606 0.020 Uiso 1 1 calc R . . . .
C23 C 0.39913(16) 0.18098(14) 0.51389(10) 0.0168(5) Uani 1 1 d . . . . .
H23 H 0.4459 0.1638 0.5378 0.020 Uiso 1 1 calc R . . . .
C3 C 0.46727(16) 0.19451(14) 0.63468(10) 0.0171(5) Uani 1 1 d . . . . .
C7 C 0.25997(17) 0.07100(13) 0.55525(10) 0.0164(5) Uani 1 1 d . . . . .
H7 H 0.2987 0.0497 0.5821 0.020 Uiso 1 1 calc R . . . .
C8 C 0.18487(16) 0.10167(13) 0.57685(9) 0.0150(5) Uani 1 1 d . . . . .
H8 H 0.1833 0.0958 0.6149 0.018 Uiso 1 1 calc R . . . .
C43 C 0.20805(17) 0.20659(13) 0.72577(9) 0.0157(5) Uani 1 1 d . . . . .
H43 H 0.2172 0.1581 0.7110 0.019 Uiso 1 1 calc R . . . .
C62 C 0.37567(19) 0.46368(14) 0.80876(10) 0.0210(5) Uani 1 1 d . . . . .
H62 H 0.3364 0.4959 0.8246 0.025 Uiso 1 1 calc R . . . .
C6 C 0.26352(16) 0.03013(14) 0.50729(10) 0.0170(5) Uani 1 1 d . . . . .
C24 C 0.40447(16) 0.14506(14) 0.46402(10) 0.0169(5) Uani 1 1 d . . . . .
C60 C 0.31782(17) 0.45241(14) 0.64477(10) 0.0174(5) Uani 1 1 d . . . . .
C9 C 0.09657(16) 0.10154(13) 0.55374(10) 0.0157(5) Uani 1 1 d . . . . .
C22 C 0.38147(17) 0.25469(14) 0.52151(10) 0.0181(5) Uani 1 1 d . . . . .
H22 H 0.4189 0.2754 0.5493 0.022 Uiso 1 1 calc R . . . .
C46 C 0.22004(18) 0.31799(15) 0.81675(10) 0.0200(5) Uani 1 1 d . . . . .
C44 C 0.28444(17) 0.23194(14) 0.75183(9) 0.0166(5) Uani 1 1 d . . . . .
H44 H 0.3330 0.1964 0.7501 0.020 Uiso 1 1 calc R . . . .
C70 C 0.09813(17) 0.42539(14) 0.69601(10) 0.0185(5) Uani 1 1 d . . . . .
C61 C 0.28169(17) 0.48912(14) 0.68669(10) 0.0175(5) Uani 1 1 d . . . . .
C21 C 0.36429(17) 0.30674(14) 0.48025(10) 0.0185(5) Uani 1 1 d . . . . .
C10 C 0.07878(17) 0.09991(13) 0.50052(10) 0.0159(5) Uani 1 1 d . . . . .
C34 C 0.10981(17) 0.25606(13) 0.46309(10) 0.0176(5) Uani 1 1 d . . . . .
C65 C 0.48983(18) 0.36868(15) 0.76415(11) 0.0220(5) Uani 1 1 d . . . . .
H65 H 0.5287 0.3351 0.7495 0.026 Uiso 1 1 calc R . . . .
C11 C 0.22605(18) 0.00504(15) 0.41901(10) 0.0218(5) Uani 1 1 d . . . . .
H11 H 0.1955 0.0175 0.3886 0.026 Uiso 1 1 calc R . . . .
C33 C 0.46634(18) 0.09051(15) 0.45854(11) 0.0226(6) Uani 1 1 d . . . . .
H33 H 0.5011 0.0772 0.4872 0.027 Uiso 1 1 calc R . . . .
C25 C 0.35235(17) 0.16237(14) 0.42130(10) 0.0181(5) Uani 1 1 d . . . . .
C41 C 0.08615(17) 0.27808(15) 0.76780(10) 0.0193(5) Uani 1 1 d . . . . .
C14 C 0.31745(18) -0.03053(15) 0.50649(11) 0.0221(5) Uani 1 1 d . . . . .
H14 H 0.3496 -0.0429 0.5364 0.027 Uiso 1 1 calc R . . . .
C30 C 0.36509(18) 0.12741(15) 0.37509(10) 0.0218(5) Uani 1 1 d . . . . .
H30 H 0.3305 0.1402 0.3462 0.026 Uiso 1 1 calc R . . . .
C15 C -0.00817(18) 0.09770(14) 0.48359(10) 0.0193(5) Uani 1 1 d . . . . .
H15 H -0.0202 0.0950 0.4479 0.023 Uiso 1 1 calc R . . . .
C45 C 0.28550(17) 0.27053(14) 0.80114(10) 0.0185(5) Uani 1 1 d . . . . .
C29 C 0.39844(18) 0.37554(15) 0.48663(11) 0.0232(6) Uani 1 1 d . . . . .
H29 H 0.4321 0.3860 0.5164 0.028 Uiso 1 1 calc R . . . .
C54 C 0.35572(19) 0.25876(15) 0.83496(10) 0.0233(6) Uani 1 1 d . . . . .
H54 H 0.4018 0.2280 0.8249 0.028 Uiso 1 1 calc R . . . .
C12 C 0.28011(19) -0.05389(15) 0.41906(11) 0.0259(6) Uani 1 1 d . . . . .
H12 H 0.2865 -0.0815 0.3888 0.031 Uiso 1 1 calc R . . . .
N1 N 0.6099(2) 0.28068(18) 0.50020(11) 0.0404(7) Uani 1 1 d . . . . .
C40 C 0.14671(17) 0.33912(14) 0.78119(10) 0.0188(5) Uani 1 1 d . . . . .
H40 H 0.1116 0.3773 0.7981 0.023 Uiso 1 1 calc R . . . .
C18 C 0.02555(17) 0.10531(14) 0.58718(10) 0.0194(5) Uani 1 1 d . . . . .
H18 H 0.0364 0.1083 0.6229 0.023 Uiso 1 1 calc R . . . .
C20 C 0.31754(18) 0.29153(14) 0.43488(10) 0.0199(5) Uani 1 1 d . . . . .
C27 C 0.3370(2) 0.41347(16) 0.40683(12) 0.0291(6) Uani 1 1 d . . . . .
H27 H 0.3260 0.4499 0.3824 0.035 Uiso 1 1 calc R . . . .
C50 C 0.05673(18) 0.16258(15) 0.73136(10) 0.0220(5) Uani 1 1 d . . . . .
H50 H 0.0764 0.1211 0.7142 0.026 Uiso 1 1 calc R . . . .
C42 C 0.11697(17) 0.21727(14) 0.74214(9) 0.0175(5) Uani 1 1 d . . . . .
C51 C 0.2239(2) 0.34973(16) 0.86510(10) 0.0259(6) Uani 1 1 d . . . . .
H51 H 0.1787 0.3813 0.8754 0.031 Uiso 1 1 calc R . . . .
C19 C 0.28111(17) 0.21783(14) 0.42480(10) 0.0182(5) Uani 1 1 d . . . . .
H19 H 0.2488 0.2188 0.3915 0.022 Uiso 1 1 calc R . . . .
C5 C 0.21544(17) 0.04664(13) 0.46273(10) 0.0171(5) Uani 1 1 d . . . . .
C66 C 0.25689(19) 0.56015(15) 0.68158(11) 0.0224(6) Uani 1 1 d . . . . .
H66 H 0.2328 0.5844 0.7101 0.027 Uiso 1 1 calc R . . . .
C4 C 0.15123(17) 0.10767(13) 0.46167(9) 0.0166(5) Uani 1 1 d . . . . .
H4 H 0.1242 0.1100 0.4268 0.020 Uiso 1 1 calc R . . . .
C1 C 0.20450(18) 0.32855(16) 0.56854(11) 0.0232(6) Uani 1 1 d . . . . .
N3 N 0.5767(2) 0.41226(16) 0.63232(13) 0.0419(7) Uani 1 1 d . . . . .
C32 C 0.47805(19) 0.05556(15) 0.41245(11) 0.0244(6) Uani 1 1 d . . . . .
H32 H 0.5206 0.0190 0.4096 0.029 Uiso 1 1 calc R . . . .
C69 C 0.32651(19) 0.49002(15) 0.59854(10) 0.0225(6) Uani 1 1 d . . . . .
H69 H 0.3500 0.4663 0.5696 0.027 Uiso 1 1 calc R . . . .
C39 C 0.09878(19) 0.29005(15) 0.41582(11) 0.0245(6) Uani 1 1 d . . . . .
H39 H 0.1399 0.2819 0.3893 0.029 Uiso 1 1 calc R . . . .
C16 C -0.07701(17) 0.09936(15) 0.51771(11) 0.0221(6) Uani 1 1 d . . . . .
H16 H -0.1356 0.0968 0.5056 0.026 Uiso 1 1 calc R . . . .
C35 C 0.04617(18) 0.26750(15) 0.50033(10) 0.0210(5) Uani 1 1 d . . . . .
H35 H 0.0510 0.2440 0.5324 0.025 Uiso 1 1 calc R . . . .
C64 C 0.51310(19) 0.40191(16) 0.80942(11) 0.0254(6) Uani 1 1 d . . . . .
H64 H 0.5680 0.3922 0.8251 0.030 Uiso 1 1 calc R . . . .
C26 C 0.30575(19) 0.34518(16) 0.39858(11) 0.0248(6) Uani 1 1 d . . . . .
H26 H 0.2757 0.3347 0.3676 0.030 Uiso 1 1 calc R . . . .
C13 C 0.32487(18) -0.07264(15) 0.46316(12) 0.0251(6) Uani 1 1 d . . . . .
H13 H 0.3605 -0.1141 0.4638 0.030 Uiso 1 1 calc R . . . .
C68 C 0.3017(2) 0.56074(15) 0.59395(11) 0.0265(6) Uani 1 1 d . . . . .
H68 H 0.3087 0.5849 0.5623 0.032 Uiso 1 1 calc R . . . .
C17 C -0.05983(18) 0.10480(15) 0.56976(11) 0.0226(6) Uani 1 1 d . . . . .
H17 H -0.1067 0.1082 0.5933 0.027 Uiso 1 1 calc R . . . .
C28 C 0.3844(2) 0.42844(15) 0.45087(12) 0.0284(6) Uani 1 1 d . . . . .
H28 H 0.4072 0.4748 0.4564 0.034 Uiso 1 1 calc R . . . .
C47 C -0.00197(19) 0.28213(17) 0.78140(11) 0.0244(6) Uani 1 1 d . . . . .
H47 H -0.0225 0.3234 0.7985 0.029 Uiso 1 1 calc R . . . .
C67 C 0.2667(2) 0.59614(15) 0.63563(12) 0.0280(6) Uani 1 1 d . . . . .
H67 H 0.2495 0.6446 0.6327 0.034 Uiso 1 1 calc R . . . .
C63 C 0.4557(2) 0.44958(15) 0.83181(11) 0.0248(6) Uani 1 1 d . . . . .
H63 H 0.4712 0.4726 0.8629 0.030 Uiso 1 1 calc R . . . .
C31 C 0.42713(19) 0.07437(16) 0.37040(11) 0.0247(6) Uani 1 1 d . . . . .
H31 H 0.4349 0.0509 0.3386 0.030 Uiso 1 1 calc R . . . .
C53 C 0.3595(2) 0.29109(17) 0.88291(11) 0.0296(7) Uani 1 1 d . . . . .
H53 H 0.4078 0.2825 0.9050 0.035 Uiso 1 1 calc R . . . .
C52 C 0.2928(2) 0.33567(18) 0.89817(11) 0.0315(7) Uani 1 1 d . . . . .
H52 H 0.2942 0.3566 0.9312 0.038 Uiso 1 1 calc R . . . .
C38 C 0.0288(2) 0.33538(17) 0.40712(13) 0.0312(7) Uani 1 1 d . . . . .
H38 H 0.0228 0.3583 0.3749 0.037 Uiso 1 1 calc R . . . .
C78 C 0.5864(2) 0.27635(19) 0.45903(13) 0.0326(7) Uani 1 1 d . . . . .
C49 C -0.03054(19) 0.16758(17) 0.74506(11) 0.0265(6) Uani 1 1 d . . . . .
H49 H -0.0699 0.1301 0.7370 0.032 Uiso 1 1 calc R . . . .
C71 C 0.0809(3) 0.42816(19) 0.64467(13) 0.0392(8) Uani 1 1 d . . . . .
H71 H 0.1183 0.4042 0.6215 0.047 Uiso 1 1 calc R . . . .
C76 C 0.5482(2) 0.46042(17) 0.65315(13) 0.0330(7) Uani 1 1 d . . . . .
C36 C -0.0242(2) 0.31283(17) 0.49122(12) 0.0288(6) Uani 1 1 d . . . . .
H36 H -0.0668 0.3200 0.5170 0.035 Uiso 1 1 calc R . . . .
C48 C -0.06008(19) 0.22771(18) 0.77062(12) 0.0289(6) Uani 1 1 d . . . . .
H48 H -0.1195 0.2314 0.7806 0.035 Uiso 1 1 calc R . . . .
N4 N 0.7514(2) 0.3945(2) 0.56125(15) 0.0569(9) Uani 1 1 d . . . . .
N5 N 0.7021(2) 0.2822(2) 0.79791(13) 0.0524(9) Uani 1 1 d . . . . .
C77 C 0.5137(2) 0.52209(18) 0.67982(14) 0.0353(7) Uani 1 1 d . . . . .
H77A H 0.4625 0.5403 0.6613 0.053 Uiso 1 1 calc GR . . . .
H77B H 0.5587 0.5592 0.6816 0.053 Uiso 1 1 calc GR . . . .
H77C H 0.4967 0.5084 0.7145 0.053 Uiso 1 1 calc GR . . . .
C73 C -0.0461(2) 0.50084(17) 0.65864(14) 0.0332(7) Uani 1 1 d . . . . .
H73 H -0.0974 0.5236 0.6461 0.040 Uiso 1 1 calc R . . . .
C79 C 0.5547(2) 0.2717(2) 0.40635(12) 0.0345(7) Uani 1 1 d . . . . .
H79A H 0.6032 0.2800 0.3828 0.052 Uiso 1 1 calc GR . . . .
H79B H 0.5092 0.3076 0.4007 0.052 Uiso 1 1 calc GR . . . .
H79C H 0.5302 0.2242 0.4002 0.052 Uiso 1 1 calc GR . . . .
C84 C 0.6759(2) 0.2415(2) 0.77096(15) 0.0422(9) Uani 1 1 d . . . . .
C80 C 0.7906(2) 0.4385(2) 0.54371(14) 0.0378(8) Uani 1 1 d . . . . .
C37 C -0.0323(2) 0.34761(16) 0.44457(13) 0.0318(7) Uani 1 1 d . . . . .
H37 H -0.0795 0.3795 0.4386 0.038 Uiso 1 1 calc R . . . .
C72 C 0.0088(3) 0.4658(2) 0.62591(14) 0.0478(10) Uani 1 1 d . . . . .
H72 H -0.0023 0.4671 0.5901 0.057 Uiso 1 1 calc R . . . .
C75 C 0.0459(2) 0.4654(2) 0.72837(13) 0.0418(9) Uani 1 1 d . . . . .
H75 H 0.0596 0.4673 0.7638 0.050 Uiso 1 1 calc R . . . .
C74 C -0.0257(2) 0.5024(2) 0.70986(14) 0.0448(9) Uani 1 1 d . . . . .
H74 H -0.0610 0.5290 0.7327 0.054 Uiso 1 1 calc R . . . .
C82 C 0.8359(3) 0.2662(2) 0.63802(15) 0.0461(9) Uani 1 1 d . . . . .
C83 C 0.9289(3) 0.2804(2) 0.63860(16) 0.0474(9) Uani 1 1 d . . . . .
H83A H 0.9588 0.2459 0.6167 0.071 Uiso 1 1 calc GR . . . .
H83B H 0.9513 0.2762 0.6737 0.071 Uiso 1 1 calc GR . . . .
H83C H 0.9397 0.3286 0.6258 0.071 Uiso 1 1 calc GR . . . .
C81 C 0.8401(3) 0.4957(2) 0.52065(15) 0.0435(9) Uani 1 1 d . . . . .
H81A H 0.8180 0.5046 0.4860 0.065 Uiso 1 1 calc GR . . . .
H81B H 0.9020 0.4823 0.5191 0.065 Uiso 1 1 calc GR . . . .
H81C H 0.8339 0.5389 0.5413 0.065 Uiso 1 1 calc GR . . . .
N2 N 0.7625(3) 0.2570(3) 0.63732(19) 0.0743(12) Uani 1 1 d . . . . .
N6 N 0.7313(3) 0.5547(3) 0.7242(2) 0.0935(17) Uani 1 1 d . . . . .
C86 C 0.7413(3) 0.4945(3) 0.7258(2) 0.0630(12) Uani 1 1 d . . . . .
C85 C 0.6401(5) 0.1902(3) 0.7359(2) 0.105(3) Uani 1 1 d . . . . .
H85A H 0.6270 0.2134 0.7031 0.157 Uiso 1 1 calc GR . . . .
H85B H 0.5862 0.1703 0.7501 0.157 Uiso 1 1 calc GR . . . .
H85C H 0.6825 0.1519 0.7305 0.157 Uiso 1 1 calc GR . . . .
C87 C 0.7559(5) 0.4185(4) 0.7255(3) 0.109(3) Uani 1 1 d . . . . .
H87A H 0.7319 0.3981 0.6939 0.164 Uiso 1 1 calc GR . . . .
H87B H 0.7270 0.3969 0.7551 0.164 Uiso 1 1 calc GR . . . .
H87C H 0.8188 0.4089 0.7274 0.164 Uiso 1 1 calc GR . . . .

loop_
_atom_site_aniso_label
_atom_site_aniso_U_11
_atom_site_aniso_U_22
_atom_site_aniso_U_33
_atom_site_aniso_U_23
_atom_site_aniso_U_13
_atom_site_aniso_U_12
Rh2 0.01244(9) 0.01177(9) 0.01044(9) -0.00143(6) 0.00054(6) 0.00048(6)
Rh1 0.01251(9) 0.01182(9) 0.01098(9) -0.00065(6) 0.00057(6) -0.00005(6)
P2 0.0120(3) 0.0114(3) 0.0120(3) -0.0004(2) 0.0002(2) 0.0004(2)
P4 0.0157(3) 0.0131(3) 0.0113(3) 0.0005(2) 0.0001(2) -0.0004(2)
P5 0.0146(3) 0.0144(3) 0.0135(3) -0.0031(2) 0.0012(2) 0.0017(2)
P1 0.0178(3) 0.0182(3) 0.0169(3) -0.0014(2) -0.0024(2) 0.0024(2)
P3 0.0204(3) 0.0220(3) 0.0336(4) 0.0022(3) -0.0035(3) 0.0064(3)
Na1 0.0239(6) 0.0324(6) 0.0309(6) -0.0037(5) 0.0044(5) -0.0053(5)
O3 0.0190(9) 0.0242(10) 0.0264(10) -0.0056(8) 0.0033(8) -0.0034(8)
O2 0.0308(11) 0.0196(9) 0.0217(9) 0.0033(8) 0.0003(8) -0.0046(8)
O1 0.0378(12) 0.0239(10) 0.0257(10) 0.0044(9) 0.0047(9) -0.0012(9)
C59 0.0162(12) 0.0118(11) 0.0173(12) 0.0013(9) 0.0037(9) -0.0016(9)
C56 0.0180(12) 0.0139(11) 0.0167(12) -0.0006(9) -0.0001(9) -0.0030(9)
C58 0.0131(11) 0.0136(11) 0.0210(12) -0.0037(10) 0.0026(9) -0.0026(9)
C57 0.0181(12) 0.0160(12) 0.0173(12) -0.0006(10) -0.0012(10) -0.0032(10)
C2 0.0242(13) 0.0150(12) 0.0150(12) -0.0025(9) -0.0014(10) 0.0023(10)
C55 0.0173(12) 0.0169(12) 0.0157(12) -0.0036(9) 0.0004(9) 0.0024(9)
C23 0.0134(11) 0.0192(12) 0.0178(12) -0.0007(10) 0.0030(9) -0.0001(9)
C3 0.0138(12) 0.0197(12) 0.0179(12) -0.0066(10) 0.0006(9) 0.0016(10)
C7 0.0176(12) 0.0131(12) 0.0186(12) 0.0041(9) -0.0020(9) -0.0016(9)
C8 0.0187(12) 0.0119(11) 0.0144(11) 0.0024(9) -0.0007(9) -0.0055(9)
C43 0.0219(13) 0.0114(11) 0.0136(11) 0.0026(9) 0.0044(10) -0.0036(9)
C62 0.0276(14) 0.0171(12) 0.0182(12) -0.0026(10) 0.0002(10) -0.0030(11)
C6 0.0157(12) 0.0149(12) 0.0205(12) -0.0002(10) 0.0023(9) -0.0034(9)
C24 0.0148(12) 0.0181(12) 0.0179(12) -0.0002(10) 0.0053(9) -0.0025(10)
C60 0.0185(12) 0.0153(12) 0.0184(12) -0.0023(10) -0.0017(10) -0.0015(10)
C9 0.0177(12) 0.0120(11) 0.0174(12) 0.0009(9) -0.0013(9) -0.0018(9)
C22 0.0157(12) 0.0205(13) 0.0182(12) -0.0017(10) 0.0037(9) -0.0054(10)
C46 0.0227(13) 0.0247(14) 0.0125(12) 0.0008(10) 0.0020(10) -0.0046(11)
C44 0.0186(12) 0.0182(12) 0.0131(11) 0.0050(10) 0.0002(9) 0.0012(10)
C70 0.0158(12) 0.0172(12) 0.0225(13) 0.0002(10) -0.0001(10) 0.0006(10)
C61 0.0176(12) 0.0162(12) 0.0186(12) -0.0014(10) -0.0027(9) -0.0012(10)
C21 0.0187(13) 0.0196(13) 0.0172(12) -0.0003(10) 0.0064(10) -0.0016(10)
C10 0.0179(12) 0.0116(11) 0.0182(12) 0.0013(9) -0.0012(10) -0.0016(9)
C34 0.0189(12) 0.0139(12) 0.0201(12) -0.0002(10) -0.0059(10) -0.0002(10)
C65 0.0176(13) 0.0208(13) 0.0276(14) 0.0009(11) -0.0017(10) 0.0002(10)
C11 0.0233(13) 0.0224(13) 0.0197(13) -0.0033(11) 0.0031(10) -0.0058(11)
C33 0.0186(13) 0.0253(14) 0.0238(14) -0.0009(11) 0.0046(10) 0.0001(11)
C25 0.0194(12) 0.0159(12) 0.0190(12) 0.0010(10) 0.0060(10) -0.0024(10)
C41 0.0195(13) 0.0256(14) 0.0128(12) 0.0010(10) 0.0014(10) 0.0017(11)
C14 0.0186(13) 0.0186(13) 0.0292(14) -0.0021(11) 0.0000(11) 0.0009(10)
C30 0.0258(14) 0.0231(13) 0.0165(12) 0.0003(10) 0.0048(10) -0.0047(11)
C15 0.0232(13) 0.0154(12) 0.0192(12) 0.0002(10) -0.0061(10) -0.0036(10)
C45 0.0200(13) 0.0208(13) 0.0147(12) 0.0036(10) 0.0003(10) -0.0041(10)
C29 0.0235(14) 0.0223(14) 0.0238(14) -0.0034(11) 0.0072(11) -0.0032(11)
C54 0.0266(14) 0.0233(14) 0.0199(13) 0.0038(11) -0.0036(11) -0.0015(11)
C12 0.0270(14) 0.0226(14) 0.0282(15) -0.0116(11) 0.0093(12) -0.0044(11)
N1 0.0347(15) 0.0560(19) 0.0305(16) -0.0048(13) 0.0057(12) -0.0082(14)
C40 0.0215(13) 0.0206(13) 0.0144(12) -0.0031(10) 0.0039(10) 0.0020(10)
C18 0.0196(13) 0.0212(13) 0.0173(12) 0.0036(10) -0.0016(10) -0.0033(10)
C20 0.0224(13) 0.0187(13) 0.0188(13) 0.0015(10) 0.0089(10) -0.0003(10)
C27 0.0305(16) 0.0229(14) 0.0340(16) 0.0104(12) 0.0089(12) -0.0030(12)
C50 0.0237(14) 0.0238(14) 0.0185(13) 0.0045(11) 0.0000(10) -0.0032(11)
C42 0.0183(12) 0.0224(13) 0.0118(11) 0.0040(10) 0.0018(9) -0.0004(10)
C51 0.0314(15) 0.0295(15) 0.0169(13) -0.0035(11) 0.0040(11) -0.0010(12)
C19 0.0195(13) 0.0206(13) 0.0145(12) 0.0009(10) 0.0013(10) 0.0006(10)
C5 0.0193(12) 0.0144(12) 0.0177(12) -0.0019(10) 0.0026(10) -0.0053(10)
C66 0.0259(14) 0.0173(13) 0.0240(14) -0.0044(10) -0.0021(11) 0.0012(11)
C4 0.0211(13) 0.0158(12) 0.0129(11) 0.0011(9) -0.0025(9) -0.0014(10)
C1 0.0201(13) 0.0263(14) 0.0232(14) -0.0107(12) 0.0010(10) -0.0001(11)
N3 0.0419(17) 0.0306(15) 0.0534(19) -0.0055(14) 0.0203(14) -0.0120(13)
C32 0.0224(14) 0.0220(14) 0.0289(15) -0.0047(11) 0.0083(11) 0.0013(11)
C69 0.0290(14) 0.0198(13) 0.0186(13) -0.0009(10) 0.0013(11) -0.0040(11)
C39 0.0233(14) 0.0237(14) 0.0263(14) 0.0073(11) -0.0021(11) -0.0018(11)
C16 0.0144(12) 0.0229(13) 0.0288(14) 0.0038(11) -0.0061(10) -0.0026(10)
C35 0.0210(13) 0.0224(13) 0.0197(13) -0.0025(10) -0.0052(10) 0.0024(11)
C64 0.0223(14) 0.0249(14) 0.0287(15) 0.0010(12) -0.0109(11) -0.0026(11)
C26 0.0244(14) 0.0254(14) 0.0245(14) 0.0048(11) 0.0056(11) -0.0009(11)
C13 0.0189(13) 0.0181(13) 0.0383(16) -0.0073(12) 0.0039(11) 0.0003(10)
C68 0.0341(16) 0.0198(14) 0.0257(14) 0.0048(11) -0.0014(12) -0.0041(12)
C17 0.0175(13) 0.0265(14) 0.0238(14) 0.0016(11) 0.0020(10) -0.0040(11)
C28 0.0336(16) 0.0173(13) 0.0345(16) -0.0001(12) 0.0102(13) -0.0063(12)
C47 0.0223(14) 0.0322(15) 0.0189(13) 0.0012(11) 0.0057(11) 0.0029(11)
C67 0.0348(16) 0.0155(13) 0.0337(16) -0.0002(11) -0.0032(13) 0.0004(11)
C63 0.0322(15) 0.0205(13) 0.0218(13) -0.0019(11) -0.0071(11) -0.0047(11)
C31 0.0292(15) 0.0257(14) 0.0194(13) -0.0063(11) 0.0107(11) -0.0036(12)
C53 0.0378(17) 0.0305(16) 0.0203(14) 0.0039(12) -0.0118(12) -0.0053(13)
C52 0.0429(18) 0.0359(17) 0.0158(13) -0.0047(12) -0.0034(12) -0.0053(14)
C38 0.0312(16) 0.0260(15) 0.0363(17) 0.0147(13) -0.0110(13) -0.0003(12)
C78 0.0257(15) 0.0384(18) 0.0337(18) -0.0049(14) 0.0112(13) -0.0065(13)
C49 0.0211(14) 0.0332(16) 0.0252(14) 0.0071(12) -0.0005(11) -0.0095(12)
C71 0.056(2) 0.0350(18) 0.0263(16) -0.0085(13) -0.0081(15) 0.0263(16)
C76 0.0294(16) 0.0279(16) 0.0417(18) -0.0026(14) 0.0083(13) -0.0100(13)
C36 0.0261(15) 0.0309(16) 0.0293(15) -0.0065(12) -0.0033(12) 0.0085(12)
C48 0.0167(13) 0.0415(18) 0.0287(15) 0.0041(13) 0.0068(11) -0.0021(12)
N4 0.051(2) 0.049(2) 0.071(2) -0.0026(18) 0.0215(18) -0.0136(17)
N5 0.0477(19) 0.070(2) 0.0398(18) 0.0012(17) -0.0093(15) 0.0081(17)
C77 0.0290(16) 0.0289(16) 0.048(2) -0.0077(14) 0.0084(14) -0.0073(13)
C73 0.0255(15) 0.0276(16) 0.0466(19) 0.0060(14) -0.0092(13) 0.0063(12)
C79 0.0300(16) 0.0452(19) 0.0282(16) -0.0049(14) 0.0077(13) -0.0078(14)
C84 0.0329(18) 0.054(2) 0.0400(19) 0.0129(18) -0.0128(15) -0.0064(16)
C80 0.0291(16) 0.0408(19) 0.0434(19) 0.0012(16) 0.0013(14) 0.0038(15)
C37 0.0304(16) 0.0225(15) 0.0423(18) 0.0010(13) -0.0147(13) 0.0071(12)
C72 0.068(3) 0.041(2) 0.0336(18) -0.0068(15) -0.0223(17) 0.0301(19)
C75 0.0387(19) 0.061(2) 0.0258(16) -0.0051(16) -0.0004(14) 0.0275(18)
C74 0.0327(18) 0.060(2) 0.0412(19) 0.0020(17) 0.0067(15) 0.0280(17)
C82 0.043(2) 0.052(2) 0.043(2) 0.0010(17) -0.0054(16) 0.0111(18)
C83 0.038(2) 0.059(2) 0.045(2) 0.0149(18) 0.0068(16) 0.0075(18)
C81 0.044(2) 0.041(2) 0.046(2) 0.0128(16) -0.0086(16) -0.0054(16)
N2 0.039(2) 0.093(3) 0.091(3) -0.004(3) -0.016(2) 0.008(2)
N6 0.055(3) 0.102(4) 0.123(4) -0.040(4) -0.030(3) 0.020(3)
C86 0.043(2) 0.082(4) 0.064(3) 0.003(3) -0.010(2) -0.005(2)
C85 0.161(7) 0.060(3) 0.092(4) 0.014(3) -0.076(5) -0.041(4)
C87 0.097(5) 0.085(5) 0.144(7) 0.051(5) -0.037(5) -0.030(4)

loop_
_atom_type_symbol
_atom_type_description
_atom_type_scat_dispersion_real
_atom_type_scat_dispersion_imag
_atom_type_scat_source
C C 0.0181 0.0091 'International Tables Vol C Tables 4.2.6.8 and 6.1.1.4'
H H 0.0000 0.0000 'International Tables Vol C Tables 4.2.6.8 and 6.1.1.4'
N N 0.0311 0.0180 'International Tables Vol C Tables 4.2.6.8 and 6.1.1.4'
Na Na 0.1353 0.1239 'International Tables Vol C Tables 4.2.6.8 and 6.1.1.4'
O O 0.0492 0.0322 'International Tables Vol C Tables 4.2.6.8 and 6.1.1.4'
P P 0.2955 0.4335 'International Tables Vol C Tables 4.2.6.8 and 6.1.1.4'
Rh Rh 0.0927 3.6045 'International Tables Vol C Tables 4.2.6.8 and 6.1.1.4'

loop_
_geom_angle_atom_site_label_1
_geom_angle_atom_site_label_2
_geom_angle_atom_site_label_3
_geom_angle
_geom_angle_site_symmetry_1
_geom_angle_site_symmetry_3
_geom_angle_publ_flag
P2 Rh2 P1 75.56(2) . . ?
P5 Rh2 P2 176.74(2) . . ?
P5 Rh2 P1 101.37(2) . . ?
C59 Rh2 P2 94.75(7) . . ?
C59 Rh2 P5 86.88(7) . . ?
C59 Rh2 P1 101.19(7) . . ?
C58 Rh2 P2 90.77(7) . . ?
C58 Rh2 P5 92.22(7) . . ?
C58 Rh2 P1 135.86(7) . . ?
C58 Rh2 C59 37.34(9) . . ?
C58 Rh2 C43 131.04(10) . . ?
C58 Rh2 C44 93.25(10) . . ?
C43 Rh2 P2 88.48(7) . . ?
C43 Rh2 P5 90.51(7) . . ?
C43 Rh2 P1 91.01(7) . . ?
C43 Rh2 C59 167.80(9) . . ?
C44 Rh2 P2 91.93(7) . . ?
C44 Rh2 P5 89.17(7) . . ?
C44 Rh2 P1 128.31(7) . . ?
C44 Rh2 C59 130.06(9) . . ?
C44 Rh2 C43 37.91(9) . . ?
P2 Rh1 P1 74.72(2) . . ?
P4 Rh1 P2 173.05(2) . . ?
P4 Rh1 P1 100.15(2) . . ?
C23 Rh1 P2 91.36(7) . . ?
C23 Rh1 P4 90.79(7) . . ?
C23 Rh1 P1 148.08(7) . . ?
C23 Rh1 C7 91.00(9) . . ?
C23 Rh1 C8 127.51(10) . . ?
C23 Rh1 C22 37.86(10) . . ?
C7 Rh1 P2 94.95(7) . . ?
C7 Rh1 P4 91.61(7) . . ?
C7 Rh1 P1 118.28(7) . . ?
C8 Rh1 P2 94.35(6) . . ?
C8 Rh1 P4 89.58(6) . . ?
C8 Rh1 P1 82.82(7) . . ?
C8 Rh1 C7 36.54(9) . . ?
C22 Rh1 P2 87.41(7) . . ?
C22 Rh1 P4 90.24(7) . . ?
C22 Rh1 P1 111.60(7) . . ?
C22 Rh1 C7 128.85(10) . . ?
C22 Rh1 C8 165.36(10) . . ?
Rh1 P2 Rh2 106.58(2) . . ?
C2 P2 Rh2 118.69(8) . . ?
C2 P2 Rh1 114.58(8) . . ?
C2 P2 C3 77.95(12) . . ?
C3 P2 Rh2 119.78(8) . . ?
C3 P2 Rh1 117.60(8) . . ?
C34 P4 Rh1 123.95(9) . . ?
C34 P4 C19 103.26(12) . . ?
C34 P4 C4 100.93(12) . . ?
C19 P4 Rh1 109.54(9) . . ?
C19 P4 C4 108.67(12) . . ?
C4 P4 Rh1 109.51(8) . . ?
C55 P5 Rh2 109.46(8) . . ?
C70 P5 Rh2 126.92(9) . . ?
C70 P5 C55 99.49(12) . . ?
C70 P5 C40 100.71(12) . . ?
C40 P5 Rh2 110.28(9) . . ?
C40 P5 C55 108.53(12) . . ?
Rh2 P1 Rh1 100.14(2) . . ?
C1 P1 Rh2 98.05(10) . . ?
C1 P1 Rh1 83.34(10) . . ?
C3 P3 C2 82.68(12) . . ?
O3 Na1 N1 95.91(10) . . ?
O3 Na1 N3 91.43(9) . . ?
O3 Na1 N4 173.47(11) . . ?
O3 Na1 N2 102.62(13) . . ?
N1 Na1 N3 123.63(13) . . ?
N1 Na1 N4 87.30(12) . . ?
N1 Na1 N2 121.45(15) . . ?
N3 Na1 N4 82.06(11) . . ?
N3 Na1 N2 110.98(15) . . ?
N2 Na1 N4 80.38(15) . . ?
C3 O3 Na1 171.38(19) . . ?
Rh2 C59 H59 111.6 . . ?
C58 C59 Rh2 69.85(14) . . ?
C58 C59 H59 111.6 . . ?
C58 C59 C60 124.4(2) . . ?
C60 C59 Rh2 121.65(17) . . ?
C60 C59 H59 111.6 . . ?
C57 C56 C55 121.4(2) . . ?
C62 C56 C57 119.3(2) . . ?
C62 C56 C55 119.2(2) . . ?
Rh2 C58 H58 111.4 . . ?
C59 C58 Rh2 72.81(14) . . ?
C59 C58 H58 111.4 . . ?
C59 C58 C57 126.0(2) . . ?
C57 C58 Rh2 118.46(17) . . ?
C57 C58 H58 111.4 . . ?
C56 C57 C58 124.3(2) . . ?
C65 C57 C56 118.3(2) . . ?
C65 C57 C58 117.4(2) . . ?
P3 C2 P2 99.65(13) . . ?
O2 C2 P2 128.2(2) . . ?
O2 C2 P3 132.1(2) . . ?
P5 C55 H55 108.5 . . ?
C56 C55 P5 115.43(18) . . ?
C56 C55 H55 108.5 . . ?
C56 C55 C61 111.0(2) . . ?
C61 C55 P5 104.66(17) . . ?
C61 C55 H55 108.5 . . ?
Rh1 C23 H23 111.2 . . ?
C24 C23 Rh1 120.16(17) . . ?
C24 C23 H23 111.2 . . ?
C22 C23 Rh1 72.02(14) . . ?
C22 C23 H23 111.2 . . ?
C22 C23 C24 125.5(2) . . ?
P3 C3 P2 99.65(13) . . ?
O3 C3 P2 128.8(2) . . ?
O3 C3 P3 131.5(2) . . ?
Rh1 C7 H7 111.4 . . ?
C8 C7 Rh1 71.32(14) . . ?
C8 C7 H7 111.4 . . ?
C8 C7 C6 126.2(2) . . ?
C6 C7 Rh1 119.46(17) . . ?
C6 C7 H7 111.4 . . ?
Rh1 C8 H8 112.2 . . ?
C7 C8 Rh1 72.14(14) . . ?
C7 C8 H8 112.2 . . ?
C7 C8 C9 125.6(2) . . ?
C9 C8 Rh1 116.21(16) . . ?
C9 C8 H8 112.2 . . ?
Rh2 C43 H43 111.8 . . ?
C44 C43 Rh2 70.81(14) . . ?
C44 C43 H43 111.8 . . ?
C44 C43 C42 126.0(2) . . ?
C42 C43 Rh2 118.44(17) . . ?
C42 C43 H43 111.8 . . ?
C56 C62 H62 119.5 . . ?
C63 C62 C56 121.1(3) . . ?
C63 C62 H62 119.5 . . ?
C14 C6 C7 117.4(2) . . ?
C14 C6 C5 118.0(2) . . ?
C5 C6 C7 124.6(2) . . ?
C33 C24 C23 117.8(2) . . ?
C33 C24 C25 117.9(2) . . ?
C25 C24 C23 124.3(2) . . ?
C61 C60 C59 124.4(2) . . ?
C69 C60 C59 118.1(2) . . ?
C69 C60 C61 117.4(2) . . ?
C10 C9 C8 124.9(2) . . ?
C18 C9 C8 117.1(2) . . ?
C18 C9 C10 118.0(2) . . ?
Rh1 C22 H22 111.7 . . ?
C23 C22 Rh1 70.12(14) . . ?
C23 C22 H22 111.7 . . ?
C23 C22 C21 125.0(2) . . ?
C21 C22 Rh1 120.28(18) . . ?
C21 C22 H22 111.7 . . ?
C45 C46 C40 121.2(2) . . ?
C51 C46 C45 120.5(3) . . ?
C51 C46 C40 118.2(3) . . ?
Rh2 C44 H44 111.2 . . ?
C43 C44 Rh2 71.28(14) . . ?
C43 C44 H44 111.2 . . ?
C43 C44 C45 125.7(2) . . ?
C45 C44 Rh2 120.62(18) . . ?
C45 C44 H44 111.2 . . ?
C71 C70 P5 120.9(2) . . ?
C71 C70 C75 118.0(3) . . ?
C75 C70 P5 121.0(2) . . ?
C60 C61 C55 120.7(2) . . ?
C66 C61 C55 119.2(2) . . ?
C66 C61 C60 120.1(2) . . ?
C29 C21 C22 117.3(2) . . ?
C29 C21 C20 118.2(2) . . ?
C20 C21 C22 124.5(2) . . ?
C9 C10 C4 121.3(2) . . ?
C15 C10 C9 119.2(2) . . ?
C15 C10 C4 119.3(2) . . ?
C39 C34 P4 122.3(2) . . ?
C35 C34 P4 120.1(2) . . ?
C35 C34 C39 117.6(2) . . ?
C57 C65 H65 119.1 . . ?
C64 C65 C57 121.7(3) . . ?
C64 C65 H65 119.1 . . ?
C12 C11 H11 119.3 . . ?
C12 C11 C5 121.4(3) . . ?
C5 C11 H11 119.3 . . ?
C24 C33 H33 119.1 . . ?
C32 C33 C24 121.7(3) . . ?
C32 C33 H33 119.1 . . ?
C24 C25 C19 121.1(2) . . ?
C30 C25 C24 119.9(2) . . ?
C30 C25 C19 118.9(2) . . ?
C42 C41 C40 121.3(2) . . ?
C47 C41 C40 119.3(2) . . ?
C47 C41 C42 119.4(3) . . ?
C6 C14 H14 119.2 . . ?
C13 C14 C6 121.7(3) . . ?
C13 C14 H14 119.2 . . ?
C25 C30 H30 119.4 . . ?
C31 C30 C25 121.2(3) . . ?
C31 C30 H30 119.4 . . ?
C10 C15 H15 119.3 . . ?
C16 C15 C10 121.4(2) . . ?
C16 C15 H15 119.3 . . ?
C46 C45 C44 124.1(2) . . ?
C46 C45 C54 117.5(2) . . ?
C54 C45 C44 118.4(2) . . ?
C21 C29 H29 119.1 . . ?
C28 C29 C21 121.8(3) . . ?
C28 C29 H29 119.1 . . ?
C45 C54 H54 119.2 . . ?
C53 C54 C45 121.6(3) . . ?
C53 C54 H54 119.2 . . ?
C11 C12 H12 120.1 . . ?
C11 C12 C13 119.9(3) . . ?
C13 C12 H12 120.1 . . ?
C78 N1 Na1 167.9(3) . . ?
P5 C40 H40 108.5 . . ?
C46 C40 P5 109.59(18) . . ?
C46 C40 C41 113.3(2) . . ?
C46 C40 H40 108.5 . . ?
C41 C40 P5 108.50(17) . . ?
C41 C40 H40 108.5 . . ?
C9 C18 H18 119.0 . . ?
C17 C18 C9 122.0(2) . . ?
C17 C18 H18 119.0 . . ?
C21 C20 C19 121.0(2) . . ?
C26 C20 C21 119.2(3) . . ?
C26 C20 C19 119.8(3) . . ?
C26 C27 H27 120.1 . . ?
C28 C27 H27 120.1 . . ?
C28 C27 C26 119.7(3) . . ?
C42 C50 H50 119.0 . . ?
C49 C50 H50 119.0 . . ?
C49 C50 C42 121.9(3) . . ?
C41 C42 C43 124.7(2) . . ?
C41 C42 C50 117.9(2) . . ?
C50 C42 C43 117.5(2) . . ?
C46 C51 H51 119.6 . . ?
C52 C51 C46 120.7(3) . . ?
C52 C51 H51 119.6 . . ?
P4 C19 H19 108.3 . . ?
C25 C19 P4 111.28(18) . . ?
C25 C19 C20 112.1(2) . . ?
C25 C19 H19 108.3 . . ?
C20 C19 P4 108.47(18) . . ?
C20 C19 H19 108.3 . . ?
C6 C5 C4 121.3(2) . . ?
C11 C5 C6 119.4(2) . . ?
C11 C5 C4 119.3(2) . . ?
C61 C66 H66 119.4 . . ?
C67 C66 C61 121.3(3) . . ?
C67 C66 H66 119.4 . . ?
P4 C4 H4 108.4 . . ?
C10 C4 P4 104.68(17) . . ?
C10 C4 H4 108.4 . . ?
C5 C4 P4 113.60(18) . . ?
C5 C4 C10 113.1(2) . . ?
C5 C4 H4 108.4 . . ?
O1 C1 P1 173.6(3) . . ?
C76 N3 Na1 177.9(3) . . ?
C33 C32 H32 120.2 . . ?
C33 C32 C31 119.5(3) . . ?
C31 C32 H32 120.2 . . ?
C60 C69 H69 119.0 . . ?
C68 C69 C60 121.9(3) . . ?
C68 C69 H69 119.0 . . ?
C34 C39 H39 119.5 . . ?
C38 C39 C34 120.9(3) . . ?
C38 C39 H39 119.5 . . ?
C15 C16 H16 120.2 . . ?
C15 C16 C17 119.5(2) . . ?
C17 C16 H16 120.2 . . ?
C34 C35 H35 119.5 . . ?
C36 C35 C34 121.1(3) . . ?
C36 C35 H35 119.5 . . ?
C65 C64 H64 120.2 . . ?
C65 C64 C63 119.5(3) . . ?
C63 C64 H64 120.2 . . ?
C20 C26 H26 119.3 . . ?
C27 C26 C20 121.4(3) . . ?
C27 C26 H26 119.3 . . ?
C14 C13 H13 120.2 . . ?
C12 C13 C14 119.5(3) . . ?
C12 C13 H13 120.2 . . ?
C69 C68 H68 120.1 . . ?
C69 C68 C67 119.9(3) . . ?
C67 C68 H68 120.1 . . ?
C18 C17 C16 119.8(3) . . ?
C18 C17 H17 120.1 . . ?
C16 C17 H17 120.1 . . ?
C29 C28 C27 119.6(3) . . ?
C29 C28 H28 120.2 . . ?
C27 C28 H28 120.2 . . ?
C41 C47 H47 119.1 . . ?
C48 C47 C41 121.8(3) . . ?
C48 C47 H47 119.1 . . ?
C66 C67 C68 119.4(3) . . ?
C66 C67 H67 120.3 . . ?
C68 C67 H67 120.3 . . ?
C62 C63 H63 120.0 . . ?
C64 C63 C62 120.0(3) . . ?
C64 C63 H63 120.0 . . ?
C30 C31 C32 119.7(3) . . ?
C30 C31 H31 120.1 . . ?
C32 C31 H31 120.1 . . ?
C54 C53 H53 120.1 . . ?
C52 C53 C54 119.9(3) . . ?
C52 C53 H53 120.1 . . ?
C51 C52 H52 120.1 . . ?
C53 C52 C51 119.8(3) . . ?
C53 C52 H52 120.1 . . ?
C39 C38 H38 119.6 . . ?
C37 C38 C39 120.9(3) . . ?
C37 C38 H38 119.6 . . ?
N1 C78 C79 178.8(4) . . ?
C50 C49 H49 120.2 . . ?
C50 C49 C48 119.7(3) . . ?
C48 C49 H49 120.2 . . ?
C70 C71 H71 119.6 . . ?
C70 C71 C72 120.8(3) . . ?
C72 C71 H71 119.6 . . ?
N3 C76 C77 178.9(4) . . ?
C35 C36 H36 119.9 . . ?
C37 C36 C35 120.2(3) . . ?
C37 C36 H36 119.9 . . ?
C47 C48 C49 119.3(3) . . ?
C47 C48 H48 120.4 . . ?
C49 C48 H48 120.4 . . ?
C80 N4 Na1 167.1(4) . . ?
C76 C77 H77A 109.5 . . ?
C76 C77 H77B 109.5 . . ?
C76 C77 H77C 109.5 . . ?
H77A C77 H77B 109.5 . . ?
H77A C77 H77C 109.5 . . ?
H77B C77 H77C 109.5 . . ?
C72 C73 H73 120.6 . . ?
C72 C73 C74 118.8(3) . . ?
C74 C73 H73 120.6 . . ?
C78 C79 H79A 109.5 . . ?
C78 C79 H79B 109.5 . . ?
C78 C79 H79C 109.5 . . ?
H79A C79 H79B 109.5 . . ?
H79A C79 H79C 109.5 . . ?
H79B C79 H79C 109.5 . . ?
N5 C84 C85 178.5(5) . . ?
N4 C80 C81 179.1(5) . . ?
C38 C37 C36 119.2(3) . . ?
C38 C37 H37 120.4 . . ?
C36 C37 H37 120.4 . . ?
C71 C72 H72 119.7 . . ?
C73 C72 C71 120.6(3) . . ?
C73 C72 H72 119.7 . . ?
C70 C75 H75 119.4 . . ?
C74 C75 C70 121.1(3) . . ?
C74 C75 H75 119.4 . . ?
C73 C74 C75 120.4(3) . . ?
C73 C74 H74 119.8 . . ?
C75 C74 H74 119.8 . . ?
N2 C82 C83 178.1(5) . . ?
C82 C83 H83A 109.5 . . ?
C82 C83 H83B 109.5 . . ?
C82 C83 H83C 109.5 . . ?
H83A C83 H83B 109.5 . . ?
H83A C83 H83C 109.5 . . ?
H83B C83 H83C 109.5 . . ?
C80 C81 H81A 109.5 . . ?
C80 C81 H81B 109.5 . . ?
C80 C81 H81C 109.5 . . ?
H81A C81 H81B 109.5 . . ?
H81A C81 H81C 109.5 . . ?
H81B C81 H81C 109.5 . . ?
C82 N2 Na1 136.5(4) . . ?
N6 C86 C87 177.3(7) . . ?
C84 C85 H85A 109.5 . . ?
C84 C85 H85B 109.5 . . ?
C84 C85 H85C 109.5 . . ?
H85A C85 H85B 109.5 . . ?
H85A C85 H85C 109.5 . . ?
H85B C85 H85C 109.5 . . ?
C86 C87 H87A 109.5 . . ?
C86 C87 H87B 109.5 . . ?
C86 C87 H87C 109.5 . . ?
H87A C87 H87B 109.5 . . ?
H87A C87 H87C 109.5 . . ?
H87B C87 H87C 109.5 . . ?

loop_
_geom_bond_atom_site_label_1
_geom_bond_atom_site_label_2
_geom_bond_distance
_geom_bond_site_symmetry_2
_geom_bond_publ_flag
Rh2 P2 2.3781(6) . ?
Rh2 P5 2.2805(6) . ?
Rh2 P1 2.4479(7) . ?
Rh2 C59 2.235(2) . ?
Rh2 C58 2.197(2) . ?
Rh2 C43 2.205(2) . ?
Rh2 C44 2.199(2) . ?
Rh1 P2 2.3622(6) . ?
Rh1 P4 2.2781(6) . ?
Rh1 P1 2.5072(7) . ?
Rh1 C23 2.185(2) . ?
Rh1 C7 2.249(3) . ?
Rh1 C8 2.238(2) . ?
Rh1 C22 2.210(2) . ?
P2 C2 1.888(3) . ?
P2 C3 1.889(3) . ?
P4 C34 1.839(3) . ?
P4 C19 1.861(3) . ?
P4 C4 1.870(3) . ?
P5 C55 1.864(3) . ?
P5 C70 1.840(3) . ?
P5 C40 1.860(3) . ?
P1 C1 1.657(3) . ?
P3 C2 1.799(3) . ?
P3 C3 1.798(3) . ?
Na1 O3 2.289(2) . ?
Na1 N1 2.413(3) . ?
Na1 N3 2.442(3) . ?
Na1 N4 2.554(4) . ?
Na1 N2 2.504(4) . ?
O3 C3 1.235(3) . ?
O2 C2 1.227(3) . ?
O1 C1 1.177(4) . ?
C59 H59 1.0000 . ?
C59 C58 1.419(4) . ?
C59 C60 1.480(3) . ?
C56 C57 1.407(4) . ?
C56 C55 1.510(3) . ?
C56 C62 1.400(4) . ?
C58 H58 1.0000 . ?
C58 C57 1.470(3) . ?
C57 C65 1.406(4) . ?
C55 H55 1.0000 . ?
C55 C61 1.521(4) . ?
C23 H23 1.0000 . ?
C23 C24 1.471(4) . ?
C23 C22 1.426(4) . ?
C7 H7 1.0000 . ?
C7 C8 1.407(4) . ?
C7 C6 1.472(4) . ?
C8 H8 1.0000 . ?
C8 C9 1.476(3) . ?
C43 H43 1.0000 . ?
C43 C44 1.431(4) . ?
C43 C42 1.474(4) . ?
C62 H62 0.9500 . ?
C62 C63 1.387(4) . ?
C6 C14 1.408(4) . ?
C6 C5 1.409(4) . ?
C24 C33 1.403(4) . ?
C24 C25 1.406(4) . ?
C60 C61 1.410(4) . ?
C60 C69 1.407(4) . ?
C9 C10 1.416(3) . ?
C9 C18 1.400(4) . ?
C22 H22 1.0000 . ?
C22 C21 1.478(4) . ?
C46 C45 1.403(4) . ?
C46 C40 1.506(4) . ?
C46 C51 1.398(4) . ?
C44 H44 1.0000 . ?
C44 C45 1.479(4) . ?
C70 C71 1.367(4) . ?
C70 C75 1.387(4) . ?
C61 C66 1.394(4) . ?
C21 C29 1.404(4) . ?
C21 C20 1.411(4) . ?
C10 C15 1.400(4) . ?
C10 C4 1.515(4) . ?
C34 C39 1.400(4) . ?
C34 C35 1.397(4) . ?
C65 H65 0.9500 . ?
C65 C64 1.383(4) . ?
C11 H11 0.9500 . ?
C11 C12 1.382(4) . ?
C11 C5 1.395(4) . ?
C33 H33 0.9500 . ?
C33 C32 1.385(4) . ?
C25 C30 1.390(4) . ?
C25 C19 1.511(4) . ?
C41 C40 1.514(4) . ?
C41 C42 1.408(4) . ?
C41 C47 1.398(4) . ?
C14 H14 0.9500 . ?
C14 C13 1.387(4) . ?
C30 H30 0.9500 . ?
C30 C31 1.382(4) . ?
C15 H15 0.9500 . ?
C15 C16 1.384(4) . ?
C45 C54 1.405(4) . ?
C29 H29 0.9500 . ?
C29 C28 1.381(4) . ?
C54 H54 0.9500 . ?
C54 C53 1.394(4) . ?
C12 H12 0.9500 . ?
C12 C13 1.383(4) . ?
N1 C78 1.135(4) . ?
C40 H40 1.0000 . ?
C18 H18 0.9500 . ?
C18 C17 1.381(4) . ?
C20 C19 1.516(4) . ?
C20 C26 1.396(4) . ?
C27 H27 0.9500 . ?
C27 C26 1.386(4) . ?
C27 C28 1.386(5) . ?
C50 H50 0.9500 . ?
C50 C42 1.408(4) . ?
C50 C49 1.387(4) . ?
C51 H51 0.9500 . ?
C51 C52 1.385(4) . ?
C19 H19 1.0000 . ?
C5 C4 1.510(4) . ?
C66 H66 0.9500 . ?
C66 C67 1.387(4) . ?
C4 H4 1.0000 . ?
N3 C76 1.144(4) . ?
C32 H32 0.9500 . ?
C32 C31 1.389(4) . ?
C69 H69 0.9500 . ?
C69 C68 1.387(4) . ?
C39 H39 0.9500 . ?
C39 C38 1.386(4) . ?
C16 H16 0.9500 . ?
C16 C17 1.388(4) . ?
C35 H35 0.9500 . ?
C35 C36 1.392(4) . ?
C64 H64 0.9500 . ?
C64 C63 1.387(4) . ?
C26 H26 0.9500 . ?
C13 H13 0.9500 . ?
C68 H68 0.9500 . ?
C68 C67 1.387(4) . ?
C17 H17 0.9500 . ?
C28 H28 0.9500 . ?
C47 H47 0.9500 . ?
C47 C48 1.383(4) . ?
C67 H67 0.9500 . ?
C63 H63 0.9500 . ?
C31 H31 0.9500 . ?
C53 H53 0.9500 . ?
C53 C52 1.381(5) . ?
C52 H52 0.9500 . ?
C38 H38 0.9500 . ?
C38 C37 1.377(5) . ?
C78 C79 1.460(5) . ?
C49 H49 0.9500 . ?
C49 C48 1.390(5) . ?
C71 H71 0.9500 . ?
C71 C72 1.396(5) . ?
C76 C77 1.453(5) . ?
C36 H36 0.9500 . ?
C36 C37 1.389(5) . ?
C48 H48 0.9500 . ?
N4 C80 1.122(5) . ?
N5 C84 1.113(5) . ?
C77 H77A 0.9800 . ?
C77 H77B 0.9800 . ?
C77 H77C 0.9800 . ?
C73 H73 0.9500 . ?
C73 C72 1.371(5) . ?
C73 C74 1.373(5) . ?
C79 H79A 0.9800 . ?
C79 H79B 0.9800 . ?
C79 H79C 0.9800 . ?
C84 C85 1.437(6) . ?
C80 C81 1.449(5) . ?
C37 H37 0.9500 . ?
C72 H72 0.9500 . ?
C75 H75 0.9500 . ?
C75 C74 1.383(5) . ?
C74 H74 0.9500 . ?
C82 C83 1.448(6) . ?
C82 N2 1.136(6) . ?
C83 H83A 0.9800 . ?
C83 H83B 0.9800 . ?
C83 H83C 0.9800 . ?
C81 H81A 0.9800 . ?
C81 H81B 0.9800 . ?
C81 H81C 0.9800 . ?
N6 C86 1.143(7) . ?
C86 C87 1.445(9) . ?
C85 H85A 0.9800 . ?
C85 H85B 0.9800 . ?
C85 H85C 0.9800 . ?
C87 H87A 0.9800 . ?
C87 H87B 0.9800 . ?
C87 H87C 0.9800 . ?

loop_
_geom_torsion_atom_site_label_1
_geom_torsion_atom_site_label_2
_geom_torsion_atom_site_label_3
_geom_torsion_atom_site_label_4
_geom_torsion
_geom_torsion_site_symmetry_1
_geom_torsion_site_symmetry_2
_geom_torsion_site_symmetry_3
_geom_torsion_site_symmetry_4
_geom_torsion_publ_flag
Rh2 P2 C2 P3 -119.38(9) . . . . ?
Rh2 P2 C2 O2 63.3(3) . . . . ?
Rh2 P2 C3 P3 118.17(9) . . . . ?
Rh2 P2 C3 O3 -62.2(3) . . . . ?
Rh2 P5 C55 C56 -48.6(2) . . . . ?
Rh2 P5 C55 C61 73.80(17) . . . . ?
Rh2 P5 C70 C71 -17.8(3) . . . . ?
Rh2 P5 C70 C75 166.8(2) . . . . ?
Rh2 P5 C40 C46 63.43(19) . . . . ?
Rh2 P5 C40 C41 -60.72(19) . . . . ?
Rh2 C59 C58 C57 -113.1(2) . . . . ?
Rh2 C59 C60 C61 50.7(3) . . . . ?
Rh2 C59 C60 C69 -132.3(2) . . . . ?
Rh2 C58 C57 C56 -52.6(3) . . . . ?
Rh2 C58 C57 C65 128.5(2) . . . . ?
Rh2 C43 C44 C45 114.8(3) . . . . ?
Rh2 C43 C42 C41 -52.7(3) . . . . ?
Rh2 C43 C42 C50 127.4(2) . . . . ?
Rh2 C44 C45 C46 54.2(3) . . . . ?
Rh2 C44 C45 C54 -126.4(2) . . . . ?
Rh1 P2 C2 P3 113.19(9) . . . . ?
Rh1 P2 C2 O2 -64.2(3) . . . . ?
Rh1 P2 C3 P3 -109.76(10) . . . . ?
Rh1 P2 C3 O3 69.9(3) . . . . ?
Rh1 P4 C34 C39 142.1(2) . . . . ?
Rh1 P4 C34 C35 -39.9(2) . . . . ?
Rh1 P4 C19 C25 59.58(19) . . . . ?
Rh1 P4 C19 C20 -64.20(19) . . . . ?
Rh1 P4 C4 C10 68.91(17) . . . . ?
Rh1 P4 C4 C5 -55.00(19) . . . . ?
Rh1 C23 C24 C33 -127.5(2) . . . . ?
Rh1 C23 C24 C25 53.3(3) . . . . ?
Rh1 C23 C22 C21 -113.7(3) . . . . ?
Rh1 C7 C8 C9 109.9(2) . . . . ?
Rh1 C7 C6 C14 132.8(2) . . . . ?
Rh1 C7 C6 C5 -48.7(3) . . . . ?
Rh1 C8 C9 C10 57.2(3) . . . . ?
Rh1 C8 C9 C18 -120.9(2) . . . . ?
Rh1 C22 C21 C29 131.5(2) . . . . ?
Rh1 C22 C21 C20 -49.6(3) . . . . ?
P4 C34 C39 C38 -179.7(2) . . . . ?
P4 C34 C35 C36 180.0(2) . . . . ?
P5 C55 C61 C60 -57.8(3) . . . . ?
P5 C55 C61 C66 120.0(2) . . . . ?
P5 C70 C71 C72 179.7(3) . . . . ?
P5 C70 C75 C74 -179.4(3) . . . . ?
C59 C58 C57 C56 36.2(4) . . . . ?
C59 C58 C57 C65 -142.7(3) . . . . ?
C59 C60 C61 C55 -5.7(4) . . . . ?
C59 C60 C61 C66 176.4(2) . . . . ?
C59 C60 C69 C68 -176.5(3) . . . . ?
C56 C57 C65 C64 -2.3(4) . . . . ?
C56 C55 C61 C60 67.3(3) . . . . ?
C56 C55 C61 C66 -114.8(3) . . . . ?
C56 C62 C63 C64 -0.9(4) . . . . ?
C58 C59 C60 C61 -35.4(4) . . . . ?
C58 C59 C60 C69 141.6(3) . . . . ?
C58 C57 C65 C64 176.7(3) . . . . ?
C57 C56 C55 P5 56.2(3) . . . . ?
C57 C56 C55 C61 -62.7(3) . . . . ?
C57 C56 C62 C63 0.3(4) . . . . ?
C57 C65 C64 C63 1.7(4) . . . . ?
C2 P2 C3 P3 1.86(11) . . . . ?
C2 P2 C3 O3 -178.5(3) . . . . ?
C2 P3 C3 P2 -1.92(12) . . . . ?
C2 P3 C3 O3 178.5(3) . . . . ?
C55 P5 C70 C71 105.4(3) . . . . ?
C55 P5 C70 C75 -70.0(3) . . . . ?
C55 P5 C40 C46 -56.5(2) . . . . ?
C55 P5 C40 C41 179.38(17) . . . . ?
C55 C56 C57 C58 -0.9(4) . . . . ?
C55 C56 C57 C65 178.0(2) . . . . ?
C55 C56 C62 C63 -176.5(2) . . . . ?
C55 C61 C66 C67 -177.7(3) . . . . ?
C23 C24 C33 C32 -177.7(2) . . . . ?
C23 C24 C25 C30 177.1(2) . . . . ?
C23 C24 C25 C19 -3.9(4) . . . . ?
C23 C22 C21 C29 -142.5(3) . . . . ?
C23 C22 C21 C20 36.3(4) . . . . ?
C3 P2 C2 P3 -1.85(11) . . . . ?
C3 P2 C2 O2 -179.2(3) . . . . ?
C3 P3 C2 P2 1.92(12) . . . . ?
C3 P3 C2 O2 179.1(3) . . . . ?
C7 C8 C9 C10 -28.9(4) . . . . ?
C7 C8 C9 C18 152.9(3) . . . . ?
C7 C6 C14 C13 179.7(2) . . . . ?
C7 C6 C5 C11 178.2(2) . . . . ?
C7 C6 C5 C4 -3.0(4) . . . . ?
C8 C7 C6 C14 -139.7(3) . . . . ?
C8 C7 C6 C5 38.9(4) . . . . ?
C8 C9 C10 C15 178.0(2) . . . . ?
C8 C9 C10 C4 -8.0(4) . . . . ?
C8 C9 C18 C17 -179.3(2) . . . . ?
C43 C44 C45 C46 -33.8(4) . . . . ?
C43 C44 C45 C54 145.5(3) . . . . ?
C62 C56 C57 C58 -177.6(2) . . . . ?
C62 C56 C57 C65 1.3(4) . . . . ?
C62 C56 C55 P5 -127.1(2) . . . . ?
C62 C56 C55 C61 114.0(3) . . . . ?
C6 C7 C8 Rh1 -113.3(2) . . . . ?
C6 C7 C8 C9 -3.4(4) . . . . ?
C6 C14 C13 C12 1.7(4) . . . . ?
C6 C5 C4 P4 59.7(3) . . . . ?
C6 C5 C4 C10 -59.5(3) . . . . ?
C24 C23 C22 Rh1 114.7(3) . . . . ?
C24 C23 C22 C21 1.0(4) . . . . ?
C24 C33 C32 C31 -0.4(4) . . . . ?
C24 C25 C30 C31 1.5(4) . . . . ?
C24 C25 C19 P4 -56.1(3) . . . . ?
C24 C25 C19 C20 65.6(3) . . . . ?
C60 C59 C58 Rh2 115.2(2) . . . . ?
C60 C59 C58 C57 2.1(4) . . . . ?
C60 C61 C66 C67 0.2(4) . . . . ?
C60 C69 C68 C67 -0.5(5) . . . . ?
C9 C10 C15 C16 2.1(4) . . . . ?
C9 C10 C4 P4 -58.8(3) . . . . ?
C9 C10 C4 C5 65.4(3) . . . . ?
C9 C18 C17 C16 1.0(4) . . . . ?
C22 C23 C24 C33 143.9(3) . . . . ?
C22 C23 C24 C25 -35.3(4) . . . . ?
C22 C21 C29 C28 -178.6(3) . . . . ?
C22 C21 C20 C19 -0.6(4) . . . . ?
C22 C21 C20 C26 -179.8(2) . . . . ?
C46 C45 C54 C53 1.9(4) . . . . ?
C46 C51 C52 C53 1.4(5) . . . . ?
C44 C43 C42 C41 33.3(4) . . . . ?
C44 C43 C42 C50 -146.6(3) . . . . ?
C44 C45 C54 C53 -177.5(3) . . . . ?
C70 P5 C55 C56 176.61(19) . . . . ?
C70 P5 C55 C61 -61.03(18) . . . . ?
C70 P5 C40 C46 -160.37(19) . . . . ?
C70 P5 C40 C41 75.5(2) . . . . ?
C70 C71 C72 C73 0.1(6) . . . . ?
C70 C75 C74 C73 -0.7(7) . . . . ?
C61 C60 C69 C68 0.7(4) . . . . ?
C61 C66 C67 C68 0.1(4) . . . . ?
C21 C29 C28 C27 -1.3(4) . . . . ?
C21 C20 C19 P4 60.7(3) . . . . ?
C21 C20 C19 C25 -62.6(3) . . . . ?
C21 C20 C26 C27 -1.7(4) . . . . ?
C10 C9 C18 C17 2.4(4) . . . . ?
C10 C15 C16 C17 1.4(4) . . . . ?
C34 P4 C19 C25 -166.59(18) . . . . ?
C34 P4 C19 C20 69.6(2) . . . . ?
C34 P4 C4 C10 -63.31(18) . . . . ?
C34 P4 C4 C5 172.79(18) . . . . ?
C34 C39 C38 C37 -0.7(5) . . . . ?
C34 C35 C36 C37 0.1(4) . . . . ?
C65 C64 C63 C62 -0.1(4) . . . . ?
C11 C12 C13 C14 -2.3(4) . . . . ?
C11 C5 C4 P4 -121.6(2) . . . . ?
C11 C5 C4 C10 119.3(3) . . . . ?
C33 C24 C25 C30 -2.1(4) . . . . ?
C33 C24 C25 C19 176.8(2) . . . . ?
C33 C32 C31 C30 -0.4(4) . . . . ?
C25 C24 C33 C32 1.6(4) . . . . ?
C25 C30 C31 C32 -0.2(4) . . . . ?
C41 C47 C48 C49 -0.7(4) . . . . ?
C14 C6 C5 C11 -3.2(4) . . . . ?
C14 C6 C5 C4 175.6(2) . . . . ?
C30 C25 C19 P4 122.9(2) . . . . ?
C30 C25 C19 C20 -115.4(3) . . . . ?
C15 C10 C4 P4 115.3(2) . . . . ?
C15 C10 C4 C5 -120.6(3) . . . . ?
C15 C16 C17 C18 -2.9(4) . . . . ?
C45 C46 C40 P5 -55.1(3) . . . . ?
C45 C46 C40 C41 66.2(3) . . . . ?
C45 C46 C51 C52 0.8(4) . . . . ?
C45 C54 C53 C52 0.3(5) . . . . ?
C29 C21 C20 C19 178.3(2) . . . . ?
C29 C21 C20 C26 -1.0(4) . . . . ?
C54 C53 C52 C51 -2.0(5) . . . . ?
C12 C11 C5 C6 2.7(4) . . . . ?
C12 C11 C5 C4 -176.1(2) . . . . ?
C40 P5 C55 C56 71.8(2) . . . . ?
C40 P5 C55 C61 -165.80(16) . . . . ?
C40 P5 C70 C71 -143.5(3) . . . . ?
C40 P5 C70 C75 41.1(3) . . . . ?
C40 C46 C45 C44 -6.4(4) . . . . ?
C40 C46 C45 C54 174.3(2) . . . . ?
C40 C46 C51 C52 -176.0(3) . . . . ?
C40 C41 C42 C43 -0.3(4) . . . . ?
C40 C41 C42 C50 179.6(2) . . . . ?
C40 C41 C47 C48 -179.3(3) . . . . ?
C18 C9 C10 C15 -3.9(4) . . . . ?
C18 C9 C10 C4 170.1(2) . . . . ?
C20 C21 C29 C28 2.5(4) . . . . ?
C50 C49 C48 C47 0.8(4) . . . . ?
C42 C43 C44 Rh2 -111.7(2) . . . . ?
C42 C43 C44 C45 3.0(4) . . . . ?
C42 C41 C40 P5 60.5(3) . . . . ?
C42 C41 C40 C46 -61.4(3) . . . . ?
C42 C41 C47 C48 0.4(4) . . . . ?
C42 C50 C49 C48 -0.6(4) . . . . ?
C51 C46 C45 C44 176.9(3) . . . . ?
C51 C46 C45 C54 -2.4(4) . . . . ?
C51 C46 C40 P5 121.7(2) . . . . ?
C51 C46 C40 C41 -117.0(3) . . . . ?
C19 P4 C34 C39 17.1(3) . . . . ?
C19 P4 C34 C35 -164.9(2) . . . . ?
C19 P4 C4 C10 -171.47(16) . . . . ?
C19 P4 C4 C5 64.6(2) . . . . ?
C19 C25 C30 C31 -177.5(2) . . . . ?
C19 C20 C26 C27 179.0(3) . . . . ?
C5 C6 C14 C13 1.1(4) . . . . ?
C5 C11 C12 C13 0.1(4) . . . . ?
C4 P4 C34 C39 -95.2(2) . . . . ?
C4 P4 C34 C35 82.8(2) . . . . ?
C4 P4 C19 C25 -60.0(2) . . . . ?
C4 P4 C19 C20 176.20(17) . . . . ?
C4 C10 C15 C16 -172.1(2) . . . . ?
C69 C60 C61 C55 177.3(2) . . . . ?
C69 C60 C61 C66 -0.6(4) . . . . ?
C69 C68 C67 C66 0.0(5) . . . . ?
C39 C34 C35 C36 -1.9(4) . . . . ?
C39 C38 C37 C36 -1.2(5) . . . . ?
C35 C34 C39 C38 2.2(4) . . . . ?
C35 C36 C37 C38 1.5(5) . . . . ?
C26 C20 C19 P4 -120.1(2) . . . . ?
C26 C20 C19 C25 116.7(3) . . . . ?
C26 C27 C28 C29 -1.4(5) . . . . ?
C28 C27 C26 C20 3.0(4) . . . . ?
C47 C41 C40 P5 -119.8(2) . . . . ?
C47 C41 C40 C46 118.3(3) . . . . ?
C47 C41 C42 C43 180.0(2) . . . . ?
C47 C41 C42 C50 -0.1(4) . . . . ?
C49 C50 C42 C43 -179.8(2) . . . . ?
C49 C50 C42 C41 0.3(4) . . . . ?
C71 C70 C75 C74 5.1(6) . . . . ?
C72 C73 C74 C75 -4.1(6) . . . . ?
C75 C70 C71 C72 -4.8(6) . . . . ?
C74 C73 C72 C71 4.4(6) . . . . ?
